data_7040982
loop_
_publ_author_name
'Wang, Xinxin'
'Fan, Linlin'
'Yuan, Yichun'
'Du, Shizhen'
'Sun, Yang'
'Solan, Gregory A.'
'Guo, Cun-Yue'
'Sun, Wen-Hua'

_publ_section_title
;
 Raising the N-aryl fluoride content in unsymmetrical
 diaryliminoacenaphthylenes as a route to highly active nickel(ii)
 catalysts in ethylene polymerization.
;
_journal_issue 45
_journal_name_full 'Dalton transactions (Cambridge, England : 2003)'
_journal_page_first 18313
_journal_page_last 18323
_journal_paper_doi 10.1039/c6dt03817d
_journal_volume 45
_journal_year 2016
_chemical_absolute_configuration ad
_chemical_formula_moiety 'C54 H39 Br2 F5 N2 Ni, C4 H10 O'
_chemical_formula_sum 'C58 H49 Br2 F5 N2 Ni O'
_chemical_formula_weight 1103.48
_chemical_name_systematic
;
 ?
;
_space_group_crystal_system monoclinic
_space_group_IT_number 9
_space_group_name_Hall 'C -2yc'
_space_group_name_H-M_alt 'C 1 c 1'
_symmetry_space_group_name_Hall 'C -2yc'
_symmetry_space_group_name_H-M 'C 1 c 1'
_atom_sites_solution_hydrogens geom
_atom_sites_solution_primary direct
_atom_sites_solution_secondary difmap
_audit_creation_date 2016-07-08
_audit_creation_method
;
Olex2 1.2
(compiled 2016.02.19 svn.r3266 for OlexSys, GUI svn.r5155)
;
_audit_update_record
;
2016-09-16 deposited with the CCDC.
2016-10-20 downloaded from the CCDC.
;
_cell_angle_alpha 90.00
_cell_angle_beta 92.87(3)
_cell_angle_gamma 90.00
_cell_formula_units_Z 4
_cell_length_a 10.625(2)
_cell_length_b 19.234(4)
_cell_length_c 24.652(5)
_cell_measurement_reflns_used 6723
_cell_measurement_temperature 173.1500
_cell_measurement_theta_max 27.4820
_cell_measurement_theta_min 2.1919
_cell_volume 5031.6(17)
_computing_cell_refinement 'CrystalClear (Rigaku Inc., 2007)'
_computing_data_collection 'CrystalClear (Rigaku Inc., 2007)'
_computing_data_reduction 'CrystalClear (Rigaku Inc., 2007)'
_computing_molecular_graphics 'Olex2 (Dolomanov et al., 2009)'
_computing_publication_material 'Olex2 (Dolomanov et al., 2009)'
_computing_structure_refinement 'XL (Sheldrick, 2008)'
_computing_structure_solution
;
????
;
_diffrn_ambient_temperature 173.1500
_diffrn_detector_area_resol_mean 28.5714
_diffrn_measured_fraction_theta_full 0.992
_diffrn_measured_fraction_theta_max 0.990
_diffrn_measurement_details
;
scan:
    Number of images: 360
               Slice: -110.0000 - 70.0000
         Image width: 0.5000
            Exp time: 5.0000
       Rotation axis: Omega
               Omega: 0.0000
                 Chi: 45.0000
                 Phi: 270.0000
                 XTD: 45.0806
              2theta: -19.8030
scan:
    Number of images: 360
               Slice: -110.0000 - 70.0000
         Image width: 0.5000
            Exp time: 5.0000
       Rotation axis: Omega
               Omega: 0.0000
                 Chi: 45.0000
                 Phi: 90.0000
                 XTD: 45.0806
              2theta: -19.8030
scan:
    Number of images: 312
               Slice: -110.0000 - 46.0000
         Image width: 0.5000
            Exp time: 5.0000
       Rotation axis: Omega
               Omega: 0.0000
                 Chi: 45.0000
                 Phi: 180.0000
                 XTD: 45.0806
              2theta: -19.8030
scan:
    Number of images: 204
               Slice: -42.5000 - 59.5000
         Image width: 0.5000
            Exp time: 5.0000
       Rotation axis: Omega
               Omega: 0.0000
                 Chi: 45.0000
                 Phi: 0.0000
                 XTD: 45.0806
              2theta: -19.8030
;
_diffrn_measurement_device
;
Saturn724+ (2x2 bin mode)
;
_diffrn_measurement_device_details
;
AFC10: Fixed Chi 2 circle
;
_diffrn_measurement_device_type 'multiwire proportional'
_diffrn_measurement_method dtprofit.ref
_diffrn_orient_matrix_type d*Trek
_diffrn_orient_matrix_UB_11 -0.0580
_diffrn_orient_matrix_UB_12 -0.0601
_diffrn_orient_matrix_UB_13 -0.0437
_diffrn_orient_matrix_UB_21 -0.0259
_diffrn_orient_matrix_UB_22 0.0400
_diffrn_orient_matrix_UB_23 -0.0208
_diffrn_orient_matrix_UB_31 0.0236
_diffrn_orient_matrix_UB_32 -0.0019
_diffrn_orient_matrix_UB_33 -0.0330
_diffrn_radiation_detector CCD
_diffrn_radiation_monochromator 'Graphite Monochromator'
_diffrn_radiation_type MoK\a
_diffrn_radiation_wavelength 0.71073
_diffrn_reflns_av_R_equivalents 0.0512
_diffrn_reflns_av_unetI/netI 0.0541
_diffrn_reflns_limit_h_max 12
_diffrn_reflns_limit_h_min -13
_diffrn_reflns_limit_k_max 24
_diffrn_reflns_limit_k_min -24
_diffrn_reflns_limit_l_max 31
_diffrn_reflns_limit_l_min -31
_diffrn_reflns_number 33529
_diffrn_reflns_theta_full 26.00
_diffrn_reflns_theta_max 27.50
_diffrn_reflns_theta_min 2.69
_diffrn_source 'Sealed Tube'
_diffrn_source_current 30.0000
_diffrn_source_power 1.5000
_diffrn_source_voltage 50.0000
_exptl_absorpt_coefficient_mu 2.035
_exptl_absorpt_correction_T_max 1.0000
_exptl_absorpt_correction_T_min 0.7631
_exptl_absorpt_correction_type multi-scan
_exptl_crystal_colour red
_exptl_crystal_colour_primary red
_exptl_crystal_density_diffrn 1.457
_exptl_crystal_density_method 'not measured'
_exptl_crystal_description block
_exptl_crystal_F_000 2248
_exptl_crystal_size_max 0.38
_exptl_crystal_size_mid 0.38
_exptl_crystal_size_min 0.15
_refine_diff_density_max 0.436
_refine_diff_density_min -0.432
_refine_diff_density_rms 0.064
_refine_ls_abs_structure_details 'Flack H D (1983), Acta Cryst. A39, 876-881'
_refine_ls_abs_structure_Flack 0.003(6)
_refine_ls_extinction_method none
_refine_ls_goodness_of_fit_ref 1.135
_refine_ls_hydrogen_treatment constr
_refine_ls_matrix_type full
_refine_ls_number_parameters 626
_refine_ls_number_reflns 11045
_refine_ls_number_restraints 2
_refine_ls_restrained_S_all 1.135
_refine_ls_R_factor_all 0.0579
_refine_ls_R_factor_gt 0.0498
_refine_ls_shift/su_max 0.002
_refine_ls_shift/su_mean 0.000
_refine_ls_structure_factor_coef Fsqd
_refine_ls_weighting_details 'calc w=1/[\s^2^(Fo^2^)+(0.0273P)^2^+5.4653P] where P=(Fo^2^+2Fc^2^)/3'
_refine_ls_weighting_scheme calc
_refine_ls_wR_factor_gt 0.0946
_refine_ls_wR_factor_ref 0.0985
_reflns_number_gt 9912
_reflns_number_total 11045
_reflns_threshold_expression >2sigma(I)
_cod_data_source_file c6dt03817d2.cif
_cod_data_source_block Ni2
_cod_depositor_comments 'Adding full bibliography for 7040982--7040983.cif.'
_cod_original_cell_volume 5031.8(17)
_cod_database_code 7040982
_diffrn_number_total 5929
_olex2_refinement_description
;
1. Fixed Uiso
 At 1.2 times of:
  All C(H) groups, All C(H,H) groups
 At 1.5 times of:
  All C(H,H,H) groups
2.a Ternary CH refined with riding coordinates:
 C38(H38), C25(H25)
2.b Secondary CH2 refined with riding coordinates:
 C18A(H18A,H18B), C14A(H14A,H14B), C01R(H01A,H01B), C0AA(H0AA,H0AB)
2.c Aromatic/amide H refined with riding coordinates:
 C23(H23), C9(H9), C36(H36), C31(H31), C40(H40), C28(H28), C21(H21), C43(H43),
 C47(H47), C27(H27), C30(H30), C41(H41), C16(H16), C8(H8), C15(H15), C3(H3),
 C2(H2), C4(H4), C44(H44), C17(H17), C46(H46), C34(H34), C33(H33), C37(H37),
 C50(H50), C7(H7), C49(H49)
2.d Idealised Me refined as rotating group:
 C14B(H14C,H14D,H14E), C01U(H01C,H01D,H01E), C01V(H01F,H01G,H01H), C18B(H18C,
 H18D,H18E)
;
_olex2_submission_special_instructions 'No special instructions were received'

loop_
_space_group_symop_id
_space_group_symop_operation_xyz
1 'x, y, z'
2 'x, -y, z+1/2'
3 'x+1/2, y+1/2, z'
4 'x+1/2, -y+1/2, z+1/2'

loop_
_atom_site_label
_atom_site_type_symbol
_atom_site_fract_x
_atom_site_fract_y
_atom_site_fract_z
_atom_site_U_iso_or_equiv
_atom_site_adp_type
_atom_site_occupancy
_atom_site_calc_flag
_atom_site_refinement_flags_posn
Br1 Br 0.25272(4) 0.24856(2) 0.49880(2) 0.03649(11) Uani 1 d .
Br2 Br 0.24825(4) 0.46561(2) 0.50073(2) 0.04081(12) Uani 1 d .
Ni1 Ni 0.33684(4) 0.35765(3) 0.48126(2) 0.02426(11) Uani 1 d .
F3 F 0.9595(3) 0.16587(19) 0.39897(14) 0.0606(9) Uani 1 d .
F2 F 0.4398(3) 0.01303(15) 0.68934(12) 0.0526(8) Uani 1 d .
F4 F 0.4403(3) 0.69771(14) 0.70028(11) 0.0481(7) Uani 1 d .
F1 F 0.7687(3) 0.35436(13) 0.70338(11) 0.0453(7) Uani 1 d .
F5 F 0.9275(3) 0.56509(19) 0.39911(14) 0.0709(10) Uani 1 d .
N1 N 0.3933(3) 0.36068(16) 0.40407(13) 0.0221(7) Uani 1 d .
C23 C 0.6815(4) 0.2932(2) 0.62846(16) 0.0278(8) Uani 1 d .
H23 H 0.7041 0.2517 0.6456 0.033 Uiso 1 calc R
C9 C 0.8346(4) 0.3601(2) 0.47491(17) 0.0266(8) Uani 1 d .
H9 H 0.8359 0.3565 0.5125 0.032 Uiso 1 calc R
C42 C 0.4765(4) 0.6471(2) 0.66528(18) 0.0348(10) Uani 1 d .
C36 C 0.7434(5) 0.1769(3) 0.41787(19) 0.0423(11) Uani 1 d .
H36 H 0.7199 0.1678 0.3817 0.051 Uiso 1 calc R
C31 C 0.6208(4) 0.1051(2) 0.59175(17) 0.0307(9) Uani 1 d .
H31 H 0.6922 0.0986 0.5720 0.037 Uiso 1 calc R
N2 N 0.5258(3) 0.35902(15) 0.49965(12) 0.0192(6) Uani 1 d .
C1 C 0.6037(4) 0.3709(2) 0.36039(17) 0.0278(9) Uani 1 d .
C10 C 0.7224(3) 0.36328(18) 0.44471(15) 0.0218(7) Uani 1 d .
C40 C 0.6075(4) 0.6101(2) 0.59617(17) 0.0310(9) Uani 1 d .
H40 H 0.6726 0.6189 0.5732 0.037 Uiso 1 calc R
C38 C 0.5783(4) 0.49036(18) 0.55251(16) 0.0237(8) Uani 1 d .
H38 H 0.4999 0.4814 0.5310 0.028 Uiso 1 calc R
C28 C 0.4103(4) 0.1238(2) 0.65161(17) 0.0337(10) Uani 1 d .
H28 H 0.3401 0.1299 0.6722 0.040 Uiso 1 calc R
C32 C 0.6884(4) 0.20542(19) 0.50853(16) 0.0253(8) Uani 1 d .
C21 C 0.6763(4) 0.4192(2) 0.63097(16) 0.0281(9) Uani 1 d .
H21 H 0.6949 0.4602 0.6498 0.034 Uiso 1 calc R
C43 C 0.4138(4) 0.5850(2) 0.66476(18) 0.0371(10) Uani 1 d .
H43 H 0.3486 0.5772 0.6878 0.045 Uiso 1 calc R
C22 C 0.7082(4) 0.3557(2) 0.65312(16) 0.0298(9) Uani 1 d .
C47 C 0.7168(5) 0.5506(2) 0.4217(2) 0.0446(12) Uani 1 d .
H47 H 0.6891 0.5634 0.3868 0.054 Uiso 1 calc R
C27 C 0.4480(4) 0.1754(2) 0.61673(17) 0.0306(9) Uani 1 d .
H27 H 0.4018 0.2164 0.6135 0.037 Uiso 1 calc R
C30 C 0.5827(5) 0.0529(2) 0.62611(19) 0.0379(10) Uani 1 d .
H30 H 0.6274 0.0113 0.6293 0.045 Uiso 1 calc R
C20 C 0.6152(4) 0.42072(19) 0.57954(16) 0.0231(8) Uani 1 d .
C41 C 0.5730(4) 0.6616(2) 0.63253(18) 0.0330(10) Uani 1 d .
H41 H 0.6143 0.7042 0.6344 0.040 Uiso 1 calc R
C16 C 0.1577(4) 0.3501(3) 0.26211(18) 0.0376(11) Uani 1 d .
H16 H 0.1046 0.3474 0.2310 0.045 Uiso 1 calc R
C8 C 0.9471(4) 0.3626(2) 0.44744(19) 0.0341(10) Uani 1 d .
H8 H 1.0234 0.3592 0.4675 0.041 Uiso 1 calc R
C35 C 0.8691(4) 0.1772(3) 0.43538(19) 0.0390(11) Uani 1 d .
C15 C 0.2059(4) 0.2905(2) 0.28586(18) 0.0361(10) Uani 1 d .
H15 H 0.1845 0.2477 0.2704 0.043 Uiso 1 calc R
C14 C 0.2858(4) 0.2923(2) 0.33238(16) 0.0285(9) Uani 1 d .
C3 C 0.7026(5) 0.3867(4) 0.2778(2) 0.0609(17) Uani 1 d .
H3 H 0.6963 0.3938 0.2404 0.073 Uiso 1 calc R
C18A C 0.3025(5) 0.4907(2) 0.3522(2) 0.0475(13) Uani 1 d .
H18A H 0.2262 0.5180 0.3545 0.057 Uiso 1 calc R
H18B H 0.3403 0.4862 0.3887 0.057 Uiso 1 calc R
C19 C 0.5900(3) 0.35759(19) 0.55302(15) 0.0199(7) Uani 1 d .
C29 C 0.4784(4) 0.0637(2) 0.65508(18) 0.0346(10) Uani 1 d .
C39 C 0.5467(4) 0.5461(2) 0.59355(16) 0.0242(8) Uani 1 d .
C13 C 0.3149(4) 0.3583(2) 0.35491(15) 0.0238(8) Uani 1 d .
C26 C 0.5541(4) 0.1669(2) 0.58638(16) 0.0235(8) Uani 1 d .
C45 C 0.6732(4) 0.5131(2) 0.51225(17) 0.0269(8) Uani 1 d .
C14A C 0.3420(5) 0.2257(2) 0.35407(18) 0.0352(10) Uani 1 d .
H14A H 0.2771 0.1902 0.3537 0.042 Uiso 1 calc R
H14B H 0.3720 0.2327 0.3915 0.042 Uiso 1 calc R
C2 C 0.5921(4) 0.3795(3) 0.30500(18) 0.0418(12) Uani 1 d .
H2 H 0.5136 0.3804 0.2866 0.050 Uiso 1 calc R
C5 C 0.8367(4) 0.3746(2) 0.36002(19) 0.0355(10) Uani 1 d .
C4 C 0.8205(5) 0.3840(4) 0.3030(2) 0.0609(16) Uani 1 d .
H4 H 0.8910 0.3884 0.2824 0.073 Uiso 1 calc R
C14B C 0.4509(5) 0.2004(3) 0.3212(2) 0.0451(12) Uani 1 d .
H14C H 0.4224 0.1950 0.2839 0.068 Uiso 1 calc GR
H14D H 0.4805 0.1565 0.3353 0.068 Uiso 1 calc GR
H14E H 0.5182 0.2337 0.3238 0.068 Uiso 1 calc GR
C25 C 0.5881(4) 0.22492(19) 0.54716(16) 0.0248(8) Uani 1 d .
H25 H 0.5115 0.2342 0.5245 0.030 Uiso 1 calc R
C44 C 0.4500(4) 0.5340(2) 0.62889(18) 0.0330(10) Uani 1 d .
H44 H 0.4094 0.4912 0.6283 0.040 Uiso 1 calc R
C17 C 0.1883(4) 0.4136(3) 0.28457(18) 0.0366(10) Uani 1 d .
H17 H 0.1552 0.4537 0.2684 0.044 Uiso 1 calc R
C48 C 0.8430(5) 0.5494(2) 0.4372(2) 0.0434(12) Uani 1 d .
C46 C 0.6325(5) 0.5318(2) 0.46057(18) 0.0350(10) Uani 1 d .
H46 H 0.5465 0.5319 0.4513 0.042 Uiso 1 calc R
C24 C 0.6201(4) 0.2930(2) 0.57731(16) 0.0223(8) Uani 1 d .
C34 C 0.9086(4) 0.1886(2) 0.48858(18) 0.0358(10) Uani 1 d .
H34 H 0.9935 0.1868 0.4996 0.043 Uiso 1 calc R
C33 C 0.8168(4) 0.2030(2) 0.52520(17) 0.0288(9) Uani 1 d .
H33 H 0.8407 0.2112 0.5614 0.035 Uiso 1 calc R
C12 C 0.5887(4) 0.36233(18) 0.45671(15) 0.0209(7) Uani 1 d .
C37 C 0.6541(4) 0.1905(2) 0.45468(17) 0.0317(9) Uani 1 d .
H37 H 0.5692 0.1896 0.4434 0.038 Uiso 1 calc R
O01M O 0.2162(5) 0.3239(3) 0.6748(3) 0.0984(17) Uani 1 d .
C50 C 0.8020(4) 0.5138(2) 0.52556(18) 0.0290(9) Uani 1 d .
H50 H 0.8307 0.5012 0.5605 0.035 Uiso 1 calc R
C6 C 0.7246(4) 0.3692(2) 0.38722(16) 0.0262(8) Uani 1 d .
C11 C 0.5141(4) 0.36486(19) 0.40328(15) 0.0227(8) Uani 1 d .
C18 C 0.2677(4) 0.4192(2) 0.33099(17) 0.0307(9) Uani 1 d .
C01R C 0.1015(12) 0.3559(4) 0.6666(4) 0.129(4) Uani 1 d .
H01A H 0.1093 0.4034 0.6795 0.155 Uiso 1 calc R
H01B H 0.0416 0.3325 0.6888 0.155 Uiso 1 calc R
C7 C 0.9490(4) 0.3696(3) 0.3926(2) 0.0405(11) Uani 1 d .
H7 H 1.0260 0.3711 0.3763 0.049 Uiso 1 calc R
C49 C 0.8873(4) 0.5324(2) 0.48850(19) 0.0363(10) Uani 1 d .
H49 H 0.9732 0.5334 0.4979 0.044 Uiso 1 calc R
C01U C 0.3882(10) 0.3014(6) 0.7357(5) 0.169(6) Uani 1 d .
H01C H 0.4035 0.2607 0.7145 0.254 Uiso 1 calc GR
H01D H 0.4117 0.2924 0.7731 0.254 Uiso 1 calc GR
H01E H 0.4373 0.3394 0.7229 0.254 Uiso 1 calc GR
C01V C 0.0508(8) 0.3573(3) 0.6119(3) 0.0706(19) Uani 1 d .
H01F H 0.0943 0.3917 0.5917 0.106 Uiso 1 calc GR
H01G H -0.0372 0.3687 0.6116 0.106 Uiso 1 calc GR
H01H H 0.0612 0.3125 0.5955 0.106 Uiso 1 calc GR
C18B C 0.3921(9) 0.5290(4) 0.3179(3) 0.103(3) Uani 1 d .
H18C H 0.3582 0.5310 0.2811 0.154 Uiso 1 calc GR
H18D H 0.4717 0.5053 0.3190 0.154 Uiso 1 calc GR
H18E H 0.4039 0.5754 0.3316 0.154 Uiso 1 calc GR
C0AA C 0.2625(11) 0.3182(6) 0.7307(5) 0.146(4) Uani 1 d .
H0AA H 0.2492 0.3621 0.7490 0.175 Uiso 1 calc R
H0AB H 0.2144 0.2829 0.7486 0.175 Uiso 1 calc R

loop_
_atom_site_aniso_label
_atom_site_aniso_U_11
_atom_site_aniso_U_22
_atom_site_aniso_U_33
_atom_site_aniso_U_23
_atom_site_aniso_U_13
_atom_site_aniso_U_12
Br1 0.0244(2) 0.0396(2) 0.0453(3) 0.0087(2) 0.00077(17) -0.0062(2)
Br2 0.0263(2) 0.0410(2) 0.0549(3) -0.0135(3) 0.00036(19) 0.0052(2)
Ni1 0.0160(2) 0.0337(3) 0.0231(3) -0.0002(2) 0.00143(19) -0.0005(3)
F3 0.048(2) 0.085(2) 0.051(2) -0.0110(17) 0.0208(16) 0.0173(18)
F2 0.062(2) 0.0470(17) 0.0494(18) 0.0168(13) 0.0060(15) -0.0182(15)
F4 0.0574(19) 0.0449(16) 0.0423(16) -0.0202(12) 0.0052(13) 0.0131(14)
F1 0.064(2) 0.0406(15) 0.0284(14) 0.0017(11) -0.0226(13) -0.0057(13)
F5 0.077(3) 0.079(2) 0.060(2) 0.0154(18) 0.0362(19) -0.020(2)
N1 0.0196(17) 0.0272(16) 0.0194(16) -0.0005(13) 0.0003(13) 0.0001(13)
C23 0.027(2) 0.032(2) 0.023(2) 0.0074(16) -0.0063(16) 0.0030(17)
C9 0.0199(19) 0.031(2) 0.028(2) 0.0002(16) -0.0005(16) -0.0025(16)
C42 0.036(3) 0.039(2) 0.028(2) -0.0069(18) -0.0055(19) 0.0164(19)
C36 0.043(3) 0.054(3) 0.029(2) -0.011(2) -0.004(2) 0.010(2)
C31 0.035(2) 0.0219(19) 0.036(2) 0.0004(16) 0.0082(19) -0.0004(17)
N2 0.0153(15) 0.0203(14) 0.0218(16) 0.0003(12) -0.0011(12) -0.0022(12)
C1 0.019(2) 0.040(2) 0.025(2) -0.0032(16) 0.0005(16) -0.0041(16)
C10 0.0169(18) 0.0240(18) 0.0244(19) -0.0050(15) 0.0007(15) -0.0010(14)
C40 0.035(2) 0.027(2) 0.031(2) -0.0001(16) 0.0004(18) -0.0005(17)
C38 0.023(2) 0.0197(18) 0.028(2) 0.0010(15) -0.0033(16) -0.0005(15)
C28 0.025(2) 0.050(3) 0.026(2) 0.0021(18) -0.0012(17) -0.0106(19)
C32 0.031(2) 0.0199(18) 0.025(2) 0.0043(15) -0.0040(16) 0.0005(16)
C21 0.030(2) 0.030(2) 0.023(2) -0.0053(16) -0.0060(16) -0.0057(17)
C43 0.034(2) 0.047(3) 0.032(2) -0.0041(19) 0.0066(19) 0.000(2)
C22 0.032(2) 0.035(2) 0.021(2) -0.0002(17) -0.0062(17) -0.0056(18)
C47 0.064(4) 0.035(2) 0.035(3) 0.0093(19) 0.005(2) -0.005(2)
C27 0.025(2) 0.035(2) 0.031(2) 0.0024(17) -0.0051(17) 0.0023(17)
C30 0.042(3) 0.025(2) 0.046(3) 0.0006(18) 0.003(2) -0.0009(18)
C20 0.021(2) 0.0235(19) 0.025(2) -0.0032(15) 0.0008(15) -0.0013(15)
C41 0.036(2) 0.0232(19) 0.039(2) -0.0049(17) -0.005(2) 0.0000(17)
C16 0.030(2) 0.058(3) 0.023(2) 0.0054(19) -0.0075(18) 0.001(2)
C8 0.015(2) 0.043(3) 0.044(3) -0.002(2) -0.0031(18) -0.0048(18)
C35 0.034(3) 0.048(3) 0.036(3) -0.002(2) 0.017(2) 0.010(2)
C15 0.033(2) 0.047(3) 0.027(2) -0.0070(19) -0.0039(19) -0.007(2)
C14 0.024(2) 0.041(2) 0.0200(19) -0.0027(17) -0.0018(16) -0.0043(17)
C3 0.039(3) 0.123(5) 0.021(2) -0.003(3) 0.007(2) -0.004(3)
C18A 0.066(4) 0.034(2) 0.041(3) 0.005(2) -0.014(2) 0.007(2)
C19 0.0151(18) 0.0273(19) 0.0170(17) -0.0015(15) -0.0008(14) -0.0029(14)
C29 0.041(3) 0.027(2) 0.035(2) 0.0062(17) -0.002(2) -0.0120(18)
C39 0.024(2) 0.0243(18) 0.024(2) -0.0020(15) -0.0047(16) 0.0028(15)
C13 0.0157(18) 0.035(2) 0.0203(18) 0.0026(16) 0.0009(14) -0.0005(15)
C26 0.025(2) 0.0256(19) 0.0194(19) -0.0012(15) -0.0020(16) -0.0046(16)
C45 0.032(2) 0.0214(18) 0.027(2) -0.0001(15) 0.0001(17) 0.0020(17)
C14A 0.047(3) 0.030(2) 0.027(2) -0.0028(17) -0.0045(19) -0.0028(19)
C2 0.025(2) 0.076(3) 0.024(2) 0.000(2) -0.0014(18) -0.004(2)
C5 0.020(2) 0.055(3) 0.033(2) -0.003(2) 0.0079(18) -0.0025(19)
C4 0.031(3) 0.119(5) 0.034(3) 0.000(3) 0.014(2) -0.004(3)
C14B 0.055(3) 0.040(3) 0.041(3) -0.001(2) 0.000(2) 0.014(2)
C25 0.021(2) 0.028(2) 0.026(2) 0.0013(16) -0.0007(16) -0.0009(16)
C44 0.031(2) 0.031(2) 0.037(2) -0.0019(17) 0.0051(19) -0.0049(17)
C17 0.033(2) 0.051(3) 0.026(2) 0.0097(19) 0.0011(18) 0.010(2)
C48 0.053(3) 0.035(2) 0.045(3) 0.004(2) 0.021(2) -0.008(2)
C46 0.041(3) 0.028(2) 0.036(2) 0.0023(17) 0.001(2) -0.0004(19)
C24 0.0191(19) 0.0279(19) 0.0197(19) -0.0037(15) -0.0015(15) -0.0012(15)
C34 0.027(2) 0.042(2) 0.039(3) 0.0035(19) 0.0023(19) 0.0038(19)
C33 0.030(2) 0.033(2) 0.023(2) -0.0044(16) -0.0041(17) -0.0057(17)
C12 0.0211(19) 0.0232(17) 0.0183(17) -0.0037(14) 0.0006(14) -0.0017(14)
C37 0.030(2) 0.032(2) 0.032(2) -0.0077(17) -0.0026(18) 0.0049(17)
O01M 0.072(4) 0.113(4) 0.109(5) -0.031(4) -0.007(3) 0.006(3)
C50 0.026(2) 0.025(2) 0.036(2) -0.0033(17) 0.0072(18) -0.0033(16)
C6 0.020(2) 0.033(2) 0.025(2) -0.0014(16) 0.0023(15) -0.0034(16)
C11 0.025(2) 0.0260(19) 0.0167(18) -0.0016(14) -0.0036(15) 0.0029(15)
C18 0.024(2) 0.038(2) 0.031(2) 0.0041(18) 0.0024(17) 0.0025(17)
C01R 0.203(12) 0.058(5) 0.122(8) -0.011(5) -0.040(8) 0.054(6)
C7 0.020(2) 0.062(3) 0.040(3) -0.005(2) 0.010(2) -0.006(2)
C49 0.027(2) 0.034(2) 0.048(3) -0.0036(19) 0.002(2) -0.0030(18)
C01U 0.104(8) 0.202(13) 0.197(12) -0.125(10) -0.045(8) 0.065(8)
C01V 0.098(6) 0.052(4) 0.062(4) -0.004(3) -0.006(4) -0.002(3)
C18B 0.145(8) 0.057(4) 0.110(7) -0.014(4) 0.029(6) -0.038(5)
C0AA 0.134(10) 0.158(10) 0.143(10) -0.073(8) -0.026(8) 0.024(8)

loop_
_atom_type_symbol
_atom_type_description
_atom_type_scat_dispersion_real
_atom_type_scat_dispersion_imag
_atom_type_scat_source
C C 0.0033 0.0016 'International Tables Vol C Tables 4.2.6.8 and 6.1.1.4'
H H 0.0000 0.0000 'International Tables Vol C Tables 4.2.6.8 and 6.1.1.4'
Br Br -0.2901 2.4595 'International Tables Vol C Tables 4.2.6.8 and 6.1.1.4'
F F 0.0171 0.0103 'International Tables Vol C Tables 4.2.6.8 and 6.1.1.4'
N N 0.0061 0.0033 'International Tables Vol C Tables 4.2.6.8 and 6.1.1.4'
Ni Ni 0.3393 1.1124 'International Tables Vol C Tables 4.2.6.8 and 6.1.1.4'
O O 0.0106 0.0060 'International Tables Vol C Tables 4.2.6.8 and 6.1.1.4'

loop_
_geom_angle_atom_site_label_1
_geom_angle_atom_site_label_2
_geom_angle_atom_site_label_3
_geom_angle
Br1 Ni1 Br2 126.82(3)
N1 Ni1 Br1 109.57(9)
N1 Ni1 Br2 107.97(9)
N1 Ni1 N2 82.73(13)
N2 Ni1 Br1 110.70(8)
N2 Ni1 Br2 110.20(9)
C13 N1 Ni1 127.2(3)
C11 N1 Ni1 111.0(3)
C11 N1 C13 121.7(3)
C22 C23 H23 120.6
C22 C23 C24 118.9(4)
C24 C23 H23 120.6
C10 C9 H9 120.9
C10 C9 C8 118.3(4)
C8 C9 H9 120.9
C43 C42 F4 118.4(4)
C41 C42 F4 118.1(4)
C41 C42 C43 123.6(4)
C35 C36 H36 120.6
C37 C36 H36 120.6
C37 C36 C35 118.9(4)
C30 C31 H31 119.5
C26 C31 H31 119.5
C26 C31 C30 121.1(4)
C19 N2 Ni1 127.9(2)
C12 N2 Ni1 111.5(2)
C12 N2 C19 120.6(3)
C2 C1 C6 120.1(4)
C2 C1 C11 134.3(4)
C6 C1 C11 105.6(3)
C9 C10 C12 135.5(4)
C9 C10 C6 119.1(4)
C6 C10 C12 105.4(3)
C41 C40 H40 119.3
C39 C40 H40 119.3
C39 C40 C41 121.4(4)
C20 C38 H38 105.8
C39 C38 H38 105.8
C39 C38 C20 112.7(3)
C45 C38 H38 105.8
C45 C38 C20 111.9(3)
C45 C38 C39 114.1(3)
C27 C28 H28 120.7
C29 C28 H28 120.7
C29 C28 C27 118.5(4)
C33 C32 C25 121.9(4)
C37 C32 C25 119.6(4)
C37 C32 C33 118.5(4)
C22 C21 H21 120.9
C22 C21 C20 118.2(4)
C20 C21 H21 120.9
C42 C43 H43 120.9
C42 C43 C44 118.2(4)
C44 C43 H43 120.9
F1 C22 C23 117.6(4)
F1 C22 C21 118.1(4)
C23 C22 C21 124.2(4)
C48 C47 H47 121.4
C48 C47 C46 117.2(5)
C46 C47 H47 121.4
C28 C27 H27 119.5
C28 C27 C26 121.0(4)
C26 C27 H27 119.5
C31 C30 H30 120.7
C29 C30 C31 118.6(4)
C29 C30 H30 120.7
C21 C20 C38 120.5(3)
C21 C20 C19 118.5(4)
C19 C20 C38 121.0(3)
C42 C41 C40 117.7(4)
C42 C41 H41 121.2
C40 C41 H41 121.2
C15 C16 H16 120.2
C17 C16 H16 120.2
C17 C16 C15 119.6(4)
C9 C8 H8 118.7
C7 C8 C9 122.5(4)
C7 C8 H8 118.7
F3 C35 C36 119.7(4)
F3 C35 C34 117.5(4)
C34 C35 C36 122.9(4)
C16 C15 H15 119.1
C16 C15 C14 121.9(4)
C14 C15 H15 119.1
C15 C14 C13 117.3(4)
C15 C14 C14A 119.2(4)
C13 C14 C14A 123.5(4)
C2 C3 H3 118.2
C4 C3 H3 118.2
C4 C3 C2 123.6(5)
H18A C18A H18B 107.7
C18 C18A H18A 108.8
C18 C18A H18B 108.8
C18B C18A H18A 108.8
C18B C18A H18B 108.8
C18B C18A C18 113.8(5)
C20 C19 N2 118.5(3)
C20 C19 C24 122.2(3)
C24 C19 N2 119.2(3)
C28 C29 F2 118.0(4)
C28 C29 C30 122.6(4)
C30 C29 F2 119.5(4)
C40 C39 C38 122.5(4)
C40 C39 C44 118.2(4)
C44 C39 C38 119.3(4)
C14 C13 N1 117.7(3)
C18 C13 N1 120.8(4)
C18 C13 C14 121.4(4)
C31 C26 C27 118.2(4)
C31 C26 C25 123.3(4)
C27 C26 C25 118.4(4)
C46 C45 C38 119.7(4)
C46 C45 C50 118.5(4)
C50 C45 C38 121.8(4)
C14 C14A H14A 109.1
C14 C14A H14B 109.1
C14 C14A C14B 112.5(4)
H14A C14A H14B 107.8
C14B C14A H14A 109.1
C14B C14A H14B 109.1
C1 C2 C3 117.2(4)
C1 C2 H2 121.4
C3 C2 H2 121.4
C6 C5 C4 114.9(4)
C6 C5 C7 116.0(4)
C7 C5 C4 129.1(4)
C3 C4 C5 121.1(5)
C3 C4 H4 119.5
C5 C4 H4 119.5
C14A C14B H14C 109.5
C14A C14B H14D 109.5
C14A C14B H14E 109.5
H14C C14B H14D 109.5
H14C C14B H14E 109.5
H14D C14B H14E 109.5
C32 C25 C26 114.4(3)
C32 C25 H25 106.1
C32 C25 C24 111.8(3)
C26 C25 H25 106.1
C26 C25 C24 111.7(3)
C24 C25 H25 106.1
C43 C44 C39 121.0(4)
C43 C44 H44 119.5
C39 C44 H44 119.5
C16 C17 H17 119.3
C16 C17 C18 121.5(4)
C18 C17 H17 119.3
F5 C48 C47 118.1(5)
F5 C48 C49 118.8(5)
C49 C48 C47 123.1(4)
C47 C46 H46 119.2
C45 C46 C47 121.5(5)
C45 C46 H46 119.2
C23 C24 C19 118.0(3)
C23 C24 C25 121.6(4)
C19 C24 C25 120.4(3)
C35 C34 H34 121.3
C35 C34 C33 117.4(4)
C33 C34 H34 121.3
C32 C33 H33 119.4
C34 C33 C32 121.3(4)
C34 C33 H33 119.4
N2 C12 C10 135.9(3)
N2 C12 C11 116.9(3)
C10 C12 C11 107.2(3)
C36 C37 C32 121.0(4)
C36 C37 H37 119.5
C32 C37 H37 119.5
C01R O01M C0AA 115.6(7)
C45 C50 H50 119.3
C49 C50 C45 121.5(4)
C49 C50 H50 119.3
C1 C6 C10 114.1(4)
C5 C6 C1 123.3(4)
C5 C6 C10 122.6(4)
N1 C11 C1 134.5(4)
N1 C11 C12 117.8(3)
C1 C11 C12 107.6(3)
C13 C18 C18A 122.8(4)
C17 C18 C18A 118.9(4)
C17 C18 C13 118.3(4)
O01M C01R H01A 108.3
O01M C01R H01B 108.3
O01M C01R C01V 116.0(9)
H01A C01R H01B 107.4
C01V C01R H01A 108.3
C01V C01R H01B 108.3
C8 C7 C5 121.4(4)
C8 C7 H7 119.3
C5 C7 H7 119.3
C48 C49 H49 120.9
C50 C49 C48 118.1(4)
C50 C49 H49 120.9
H01C C01U H01D 109.5
H01C C01U H01E 109.5
H01D C01U H01E 109.5
C0AA C01U H01C 109.5
C0AA C01U H01D 109.5
C0AA C01U H01E 109.5
C01R C01V H01F 109.5
C01R C01V H01G 109.5
C01R C01V H01H 109.5
H01F C01V H01G 109.5
H01F C01V H01H 109.5
H01G C01V H01H 109.5
C18A C18B H18C 109.5
C18A C18B H18D 109.5
C18A C18B H18E 109.5
H18C C18B H18D 109.5
H18C C18B H18E 109.5
H18D C18B H18E 109.5
O01M C0AA H0AA 109.1
O01M C0AA H0AB 109.1
C01U C0AA O01M 112.7(10)
C01U C0AA H0AA 109.1
C01U C0AA H0AB 109.1
H0AA C0AA H0AB 107.8

loop_
_geom_bond_atom_site_label_1
_geom_bond_atom_site_label_2
_geom_bond_distance
Br1 Ni1 2.3296(8)
Br2 Ni1 2.3394(8)
Ni1 N1 2.024(3)
Ni1 N2 2.036(3)
F3 C35 1.365(5)
F2 C29 1.365(5)
F4 C42 1.369(5)
F1 C22 1.367(4)
F5 C48 1.365(5)
N1 C13 1.437(5)
N1 C11 1.287(5)
C23 H23 0.9300
C23 C22 1.369(6)
C23 C24 1.391(5)
C9 H9 0.9300
C9 C10 1.375(5)
C9 C8 1.404(6)
C42 C43 1.366(6)
C42 C41 1.365(7)
C36 H36 0.9300
C36 C35 1.383(7)
C36 C37 1.371(6)
C31 H31 0.9300
C31 C30 1.388(6)
C31 C26 1.386(6)
N2 C19 1.452(4)
N2 C12 1.281(5)
C1 C2 1.375(6)
C1 C6 1.415(5)
C1 C11 1.462(6)
C10 C12 1.466(5)
C10 C6 1.423(5)
C40 H40 0.9300
C40 C41 1.396(6)
C40 C39 1.391(6)
C38 H38 0.9800
C38 C20 1.538(5)
C38 C39 1.524(5)
C38 C45 1.514(6)
C28 H28 0.9300
C28 C27 1.387(6)
C28 C29 1.364(6)
C32 C25 1.511(6)
C32 C33 1.406(6)
C32 C37 1.389(6)
C21 H21 0.9300
C21 C22 1.375(6)
C21 C20 1.395(5)
C43 H43 0.9300
C43 C44 1.388(6)
C47 H47 0.9300
C47 C48 1.375(7)
C47 C46 1.392(6)
C27 H27 0.9300
C27 C26 1.394(6)
C30 H30 0.9300
C30 C29 1.365(6)
C20 C19 1.399(5)
C41 H41 0.9300
C16 H16 0.9300
C16 C15 1.374(6)
C16 C17 1.374(7)
C8 H8 0.9300
C8 C7 1.359(7)
C35 C34 1.375(6)
C15 H15 0.9300
C15 C14 1.393(5)
C14 C13 1.414(5)
C14 C14A 1.500(6)
C3 H3 0.9300
C3 C2 1.388(7)
C3 C4 1.371(7)
C18A H18A 0.9700
C18A H18B 0.9700
C18A C18 1.511(6)
C18A C18B 1.499(9)
C19 C24 1.409(5)
C39 C44 1.400(6)
C13 C18 1.392(5)
C26 C25 1.532(5)
C45 C46 1.373(6)
C45 C50 1.392(6)
C14A H14A 0.9700
C14A H14B 0.9700
C14A C14B 1.524(7)
C2 H2 0.9300
C5 C4 1.420(7)
C5 C6 1.400(6)
C5 C7 1.409(6)
C4 H4 0.9300
C14B H14C 0.9600
C14B H14D 0.9600
C14B H14E 0.9600
C25 H25 0.9800
C25 C24 1.535(5)
C44 H44 0.9300
C17 H17 0.9300
C17 C18 1.392(6)
C48 C49 1.367(7)
C46 H46 0.9300
C34 H34 0.9300
C34 C33 1.390(6)
C33 H33 0.9300
C12 C11 1.504(5)
C37 H37 0.9300
O01M C01R 1.371(11)
O01M C0AA 1.445(12)
C50 H50 0.9300
C50 C49 1.367(6)
C01R H01A 0.9700
C01R H01B 0.9700
C01R C01V 1.427(10)
C7 H7 0.9300
C49 H49 0.9300
C01U H01C 0.9600
C01U H01D 0.9600
C01U H01E 0.9600
C01U C0AA 1.374(12)
C01V H01F 0.9600
C01V H01G 0.9600
C01V H01H 0.9600
C18B H18C 0.9600
C18B H18D 0.9600
C18B H18E 0.9600
C0AA H0AA 0.9700
C0AA H0AB 0.9700

loop_
_geom_torsion_atom_site_label_1
_geom_torsion_atom_site_label_2
_geom_torsion_atom_site_label_3
_geom_torsion_atom_site_label_4
_geom_torsion
Br1 Ni1 N1 C13 67.6(3)
Br1 Ni1 N1 C11 -112.1(3)
Br1 Ni1 N2 C19 -71.4(3)
Br1 Ni1 N2 C12 109.4(2)
Br2 Ni1 N1 C13 -74.0(3)
Br2 Ni1 N1 C11 106.3(3)
Br2 Ni1 N2 C19 73.9(3)
Br2 Ni1 N2 C12 -105.3(2)
Ni1 N1 C13 C14 -89.4(4)
Ni1 N1 C13 C18 89.6(4)
Ni1 N1 C11 C1 -177.5(4)
Ni1 N1 C11 C12 3.6(4)
Ni1 N2 C19 C20 -88.8(4)
Ni1 N2 C19 C24 88.6(4)
Ni1 N2 C12 C10 -178.4(4)
Ni1 N2 C12 C11 0.3(4)
F3 C35 C34 C33 177.4(4)
F4 C42 C43 C44 179.5(4)
F4 C42 C41 C40 -178.7(4)
F5 C48 C49 C50 -177.1(4)
N1 Ni1 N2 C19 -179.6(3)
N1 Ni1 N2 C12 1.2(2)
N1 C13 C18 C18A 4.5(6)
N1 C13 C18 C17 -177.6(4)
C9 C10 C12 N2 1.0(8)
C9 C10 C12 C11 -177.8(4)
C9 C10 C6 C1 179.1(4)
C9 C10 C6 C5 -2.4(6)
C9 C8 C7 C5 -0.2(8)
C42 C43 C44 C39 -1.1(7)
C36 C35 C34 C33 -2.4(7)
C31 C30 C29 F2 -179.6(4)
C31 C30 C29 C28 -0.1(7)
C31 C26 C25 C32 8.7(6)
C31 C26 C25 C24 -119.5(4)
N2 Ni1 N1 C13 177.0(3)
N2 Ni1 N1 C11 -2.7(3)
N2 C19 C24 C23 -180.0(3)
N2 C19 C24 C25 1.4(5)
N2 C12 C11 N1 -2.8(5)
N2 C12 C11 C1 178.0(3)
C10 C9 C8 C7 1.7(7)
C10 C12 C11 N1 176.3(3)
C10 C12 C11 C1 -2.9(4)
C40 C39 C44 C43 1.4(6)
C38 C20 C19 N2 -1.1(5)
C38 C20 C19 C24 -178.5(4)
C38 C39 C44 C43 -176.4(4)
C38 C45 C46 C47 -177.6(4)
C38 C45 C50 C49 178.0(4)
C28 C27 C26 C31 0.3(6)
C28 C27 C26 C25 177.9(4)
C32 C25 C24 C23 -94.7(4)
C32 C25 C24 C19 84.0(4)
C21 C20 C19 N2 179.7(3)
C21 C20 C19 C24 2.3(6)
C43 C42 C41 C40 0.9(7)
C22 C23 C24 C19 0.9(6)
C22 C23 C24 C25 179.6(4)
C22 C21 C20 C38 -179.5(4)
C22 C21 C20 C19 -0.3(6)
C47 C48 C49 C50 1.9(7)
C27 C28 C29 F2 -179.6(4)
C27 C28 C29 C30 0.8(7)
C27 C26 C25 C32 -168.8(3)
C27 C26 C25 C24 63.1(5)
C30 C31 C26 C27 0.4(6)
C30 C31 C26 C25 -177.0(4)
C20 C38 C39 C40 124.1(4)
C20 C38 C39 C44 -58.2(5)
C20 C38 C45 C46 129.0(4)
C20 C38 C45 C50 -49.0(5)
C20 C21 C22 F1 179.6(4)
C20 C21 C22 C23 -1.5(7)
C20 C19 C24 C23 -2.6(6)
C20 C19 C24 C25 178.7(4)
C41 C42 C43 C44 -0.1(7)
C41 C40 C39 C38 177.1(4)
C41 C40 C39 C44 -0.6(6)
C16 C15 C14 C13 0.7(7)
C16 C15 C14 C14A -175.9(4)
C16 C17 C18 C18A 177.2(4)
C16 C17 C18 C13 -0.8(6)
C8 C9 C10 C12 179.9(4)
C8 C9 C10 C6 -0.3(6)
C35 C36 C37 C32 1.1(7)
C35 C34 C33 C32 0.3(6)
C15 C16 C17 C18 0.2(7)
C15 C14 C13 N1 177.6(4)
C15 C14 C13 C18 -1.3(6)
C15 C14 C14A C14B 76.8(5)
C14 C13 C18 C18A -176.6(4)
C14 C13 C18 C17 1.3(6)
C19 N2 C12 C10 2.3(6)
C19 N2 C12 C11 -178.9(3)
C29 C28 C27 C26 -0.9(6)
C39 C40 C41 C42 -0.5(6)
C39 C38 C20 C21 -31.6(5)
C39 C38 C20 C19 149.2(4)
C39 C38 C45 C46 -101.7(4)
C39 C38 C45 C50 80.3(5)
C13 N1 C11 C1 2.8(7)
C13 N1 C11 C12 -176.1(3)
C13 C14 C14A C14B -99.6(5)
C26 C31 C30 C29 -0.6(7)
C26 C25 C24 C23 34.9(5)
C26 C25 C24 C19 -146.5(4)
C45 C38 C20 C21 98.5(4)
C45 C38 C20 C19 -80.7(4)
C45 C38 C39 C40 -4.9(5)
C45 C38 C39 C44 172.9(4)
C45 C50 C49 C48 -1.1(6)
C14A C14 C13 N1 -5.9(6)
C14A C14 C13 C18 175.1(4)
C2 C1 C6 C10 177.3(4)
C2 C1 C6 C5 -1.2(7)
C2 C1 C11 N1 5.7(9)
C2 C1 C11 C12 -175.3(5)
C2 C3 C4 C5 -1.1(11)
C4 C3 C2 C1 1.7(10)
C4 C5 C6 C1 1.7(7)
C4 C5 C6 C10 -176.6(4)
C4 C5 C7 C8 178.0(6)
C25 C32 C33 C34 -176.5(4)
C25 C32 C37 C36 175.8(4)
C17 C16 C15 C14 -0.1(7)
C48 C47 C46 C45 0.2(7)
C46 C47 C48 F5 177.5(4)
C46 C47 C48 C49 -1.5(7)
C46 C45 C50 C49 0.0(6)
C24 C23 C22 F1 -179.9(4)
C24 C23 C22 C21 1.1(7)
C33 C32 C25 C26 -77.2(5)
C33 C32 C25 C24 50.9(5)
C33 C32 C37 C36 -3.1(6)
C12 N2 C19 C20 90.3(4)
C12 N2 C19 C24 -92.3(4)
C12 C10 C6 C1 -1.1(4)
C12 C10 C6 C5 177.4(4)
C37 C36 C35 F3 -178.0(4)
C37 C36 C35 C34 1.7(8)
C37 C32 C25 C26 103.9(4)
C37 C32 C25 C24 -128.0(4)
C37 C32 C33 C34 2.4(6)
C50 C45 C46 C47 0.5(6)
C6 C1 C2 C3 -0.5(7)
C6 C1 C11 N1 -176.8(4)
C6 C1 C11 C12 2.2(4)
C6 C10 C12 N2 -178.8(4)
C6 C10 C12 C11 2.4(4)
C6 C5 C4 C3 -0.6(9)
C6 C5 C7 C8 -2.4(7)
C11 N1 C13 C14 90.3(5)
C11 N1 C13 C18 -90.8(5)
C11 C1 C2 C3 176.7(5)
C11 C1 C6 C10 -0.7(5)
C11 C1 C6 C5 -179.2(4)
C01R O01M C0AA C01U -165.4(11)
C7 C5 C4 C3 179.0(6)
C7 C5 C6 C1 -177.9(4)
C7 C5 C6 C10 3.7(6)
C18B C18A C18 C13 105.7(6)
C18B C18A C18 C17 -72.2(7)
C0AA O01M C01R C01V -175.7(9)
